data_4079265
loop_
_publ_author_name
'Xiang, Jing'
'Lo, Larry Tso-Lun'
'Leung, Chi-Fai'
'Yiu, Shek-Man'
'Ko, Chi-Chiu'
'Lau, Tai-Chu'

_publ_section_title
;
 Synthesis, Structures, and Photophysical Properties of Ruthenium(II)
 Quinolinolato Complexes
;
_journal_issue 20
_journal_name_full Organometallics
_journal_page_first 7101
_journal_paper_doi 10.1021/om300621x
_journal_volume 31
_journal_year 2012
_chemical_formula_moiety 'C31 H23 N3 O2 P Ru, C24 H20 P, 0.25(C Cl2), O'
_chemical_formula_sum 'C55.25 H45.5 Cl0.5 N3 O3 P2 Ru'
_chemical_formula_weight 980.18
_space_group_crystal_system triclinic
_space_group_IT_number 2
_space_group_name_Hall '-P 1'
_space_group_name_H-M_alt 'P -1'
_symmetry_space_group_name_Hall '-P 1'
_symmetry_space_group_name_H-M 'P -1'
_atom_sites_solution_hydrogens geom
_atom_sites_solution_primary direct
_atom_sites_solution_secondary difmap
_audit_creation_method SHELXL-97
_cell_angle_alpha 101.879(3)
_cell_angle_beta 92.797(3)
_cell_angle_gamma 111.000(3)
_cell_formula_units_Z 2
_cell_length_a 12.5278(5)
_cell_length_b 13.1009(5)
_cell_length_c 16.4148(5)
_cell_measurement_reflns_used 14154
_cell_measurement_temperature 133(2)
_cell_measurement_theta_max 71.7408
_cell_measurement_theta_min 3.7192
_cell_volume 2439.03(17)
_computing_cell_refinement
;
CrysAlisPro, Oxford Diffraction Ltd.,
Version 1.171.33.66 (release 28-04-2010 CrysAlis171 .NET)
(compiled Apr 28 2010,14:27:37)
;
_computing_data_collection
;
CrysAlisPro, Oxford Diffraction Ltd.,
Version 1.171.33.66 (release 28-04-2010 CrysAlis171 .NET)
(compiled Apr 28 2010,14:27:37)
;
_computing_data_reduction
;
CrysAlisPro, Oxford Diffraction Ltd.,
Version 1.171.33.66 (release 28-04-2010 CrysAlis171 .NET)
(compiled Apr 28 2010,14:27:37)
;
_computing_molecular_graphics
;
OLEX2: a complete structure solution, refinement and analysis program. Dolomanov et al., J. Appl. Cryst. (2009). 42, 339-341
;
_computing_publication_material
;
OLEX2: a complete structure solution, refinement and analysis program. Dolomanov et al., J. Appl. Cryst. (2009). 42, 339-341
;
_computing_structure_refinement 'SHELXL-97 (Sheldrick, 1997)'
_computing_structure_solution 'SHELXS-97 (Sheldrick, 1990)'
_diffrn_ambient_temperature 133.0
_diffrn_detector_area_resol_mean 16.127
_diffrn_measured_fraction_theta_full 0.988
_diffrn_measured_fraction_theta_max 0.988
_diffrn_measurement_details
;
1 omega  -19.00   20.00   1.0000    4.0000
omega____ theta____ kappa____ phi______ frames
-        0.0000   37.0000 -120.0000 39

2 omega   36.00   71.00   1.0000    4.0000
omega____ theta____ kappa____ phi______ frames
-        0.0000   37.0000 -120.0000 35

3 omega  -65.00  -39.00   1.0000    4.0000
omega____ theta____ kappa____ phi______ frames
-        0.0000  -77.0000   90.0000 26

4 omega  -32.00   30.00   1.0000    4.0000
omega____ theta____ kappa____ phi______ frames
-        0.0000  -77.0000   90.0000 62

5 omega   14.00   41.00   1.0000    4.0000
omega____ theta____ kappa____ phi______ frames
-        0.0000 -142.0000  -28.0000 27

6 omega -112.00  -79.00   1.0000    8.0000
omega____ theta____ kappa____ phi______ frames
-      -55.0000  125.0000  120.0000 33

7 omega   97.00  124.00   1.0000    8.0000
omega____ theta____ kappa____ phi______ frames
-       55.0000  142.0000 -151.0000 27

8 omega  -15.00   71.00   1.0000    8.0000
omega____ theta____ kappa____ phi______ frames
-       55.0000  -37.0000 -180.0000 86

9 omega   79.00  125.00   1.0000    8.0000
omega____ theta____ kappa____ phi______ frames
-       55.0000   37.0000    0.0000 46

10 omega   37.00  125.00   1.0000    8.0000
omega____ theta____ kappa____ phi______ frames
-       55.0000   77.0000  -60.0000 88

11 omega  -83.00    6.00   1.0000   32.0000
omega____ theta____ kappa____ phi______ frames
-      -64.0000   50.0000   90.0000 89

12 omega -134.00 -107.00   1.0000   32.0000
omega____ theta____ kappa____ phi______ frames
-      -64.0000 -142.0000  151.0000 27

13 omega  -72.00  -16.00   1.0000   32.0000
omega____ theta____ kappa____ phi______ frames
-      -64.0000   25.0000 -180.0000 56

14 omega -137.00  -57.00   1.0000   32.0000
omega____ theta____ kappa____ phi______ frames
-      -64.0000  179.0000   60.0000 80

15 omega   44.00   72.00   1.0000   32.0000
omega____ theta____ kappa____ phi______ frames
-      110.0000  -25.0000    0.0000 28

16 omega   41.00   72.00   1.0000   32.0000
omega____ theta____ kappa____ phi______ frames
-      110.0000  -25.0000  -60.0000 31

17 omega   41.00  109.00   1.0000   32.0000
omega____ theta____ kappa____ phi______ frames
-      110.0000  -88.0000   27.0000 68

18 omega   43.00   83.00   1.0000   32.0000
omega____ theta____ kappa____ phi______ frames
-      110.0000  -50.0000 -180.0000 40

19 omega   88.00  175.00   1.0000   32.0000
omega____ theta____ kappa____ phi______ frames
-      110.0000   50.0000  -30.0000 87

20 omega   73.00  101.00   1.0000   32.0000
omega____ theta____ kappa____ phi______ frames
-      110.0000  -88.0000  141.0000 28

21 omega   38.00  146.00   1.0000   32.0000
omega____ theta____ kappa____ phi______ frames
-      110.0000  -88.0000 -170.0000 108

22 omega   40.00   72.00   1.0000   32.0000
omega____ theta____ kappa____ phi______ frames
-      110.0000  -25.0000   30.0000 32

23 omega   37.00   67.00   1.0000   32.0000
omega____ theta____ kappa____ phi______ frames
-      110.0000  -25.0000  150.0000 30

24 omega   39.00   72.00   1.0000   32.0000
omega____ theta____ kappa____ phi______ frames
-      110.0000  -88.0000  141.0000 33

25 omega   38.00   64.00   1.0000   32.0000
omega____ theta____ kappa____ phi______ frames
-      110.0000  -25.0000 -150.0000 26

26 omega   38.00   72.00   1.0000   32.0000
omega____ theta____ kappa____ phi______ frames
-      110.0000  -25.0000   60.0000 34

27 omega   41.00   67.00   1.0000   32.0000
omega____ theta____ kappa____ phi______ frames
-      110.0000  -50.0000  -60.0000 26

28 omega   45.00   83.00   1.0000   32.0000
omega____ theta____ kappa____ phi______ frames
-      110.0000  -50.0000    0.0000 38

29 omega   88.00  153.00   1.0000   32.0000
omega____ theta____ kappa____ phi______ frames
-      110.0000   25.0000  -90.0000 65

30 omega  104.00  131.00   1.0000   32.0000
omega____ theta____ kappa____ phi______ frames
-      110.0000   50.0000 -180.0000 27

31 omega   40.00   72.00   1.0000   32.0000
omega____ theta____ kappa____ phi______ frames
-      110.0000  -25.0000   90.0000 32

32 omega   41.00  105.00   1.0000   32.0000
omega____ theta____ kappa____ phi______ frames
-      110.0000  -88.0000  -21.0000 64

33 omega   39.00  109.00   1.0000   32.0000
omega____ theta____ kappa____ phi______ frames
-      110.0000  -88.0000   99.0000 70

34 omega  138.00  178.00   1.0000   32.0000
omega____ theta____ kappa____ phi______ frames
-      110.0000   50.0000 -180.0000 40

35 omega   92.00  113.00   1.0000   32.0000
omega____ theta____ kappa____ phi______ frames
-      110.0000   50.0000  -60.0000 21
;
_diffrn_measurement_device_type 'Xcalibur, Sapphire3, Gemini ultra'
_diffrn_measurement_method '\w scans'
_diffrn_orient_matrix_UB_11 -0.0210414
_diffrn_orient_matrix_UB_12 -0.0381759
_diffrn_orient_matrix_UB_13 -0.0966232
_diffrn_orient_matrix_UB_21 0.126113
_diffrn_orient_matrix_UB_22 0.0095438
_diffrn_orient_matrix_UB_23 -0.0008673
_diffrn_orient_matrix_UB_31 -0.0363436
_diffrn_orient_matrix_UB_32 -0.1236224
_diffrn_orient_matrix_UB_33 0.005446
_diffrn_radiation_monochromator mirror
_diffrn_radiation_source 'Enhance Ultra (Cu) X-ray Source'
_diffrn_radiation_type 'Cu K\a'
_diffrn_radiation_wavelength 1.5418
_diffrn_reflns_av_R_equivalents 0.0183
_diffrn_reflns_av_sigmaI/netI 0.0194
_diffrn_reflns_limit_h_max 14
_diffrn_reflns_limit_h_min -14
_diffrn_reflns_limit_k_max 9
_diffrn_reflns_limit_k_min -15
_diffrn_reflns_limit_l_max 19
_diffrn_reflns_limit_l_min -19
_diffrn_reflns_number 16693
_diffrn_reflns_theta_full 67.00
_diffrn_reflns_theta_max 67.00
_diffrn_reflns_theta_min 3.72
_exptl_absorpt_coefficient_mu 3.838
_exptl_absorpt_correction_T_max 1.0
_exptl_absorpt_correction_T_min 0.70919
_exptl_absorpt_correction_type multi-scan
_exptl_absorpt_process_details
;
CrysAlisPro, Oxford Diffraction Ltd.,
Version 1.171.33.66 (release 28-04-2010 CrysAlis171 .NET)
(compiled Apr 28 2010,14:27:37)
Empirical absorption correction using spherical harmonics,
implemented in SCALE3 ABSPACK scaling algorithm.
;
_exptl_crystal_colour_primary yellow
_exptl_crystal_density_diffrn 1.335
_exptl_crystal_density_method 'not measured'
_exptl_crystal_description block
_exptl_crystal_F_000 1009
_exptl_crystal_size_max 0.3
_exptl_crystal_size_mid 0.16
_exptl_crystal_size_min 0.04
_refine_diff_density_max 1.579
_refine_diff_density_min -0.584
_refine_diff_density_rms 0.086
_refine_ls_extinction_method none
_refine_ls_goodness_of_fit_ref 1.081
_refine_ls_hydrogen_treatment constr
_refine_ls_matrix_type full
_refine_ls_number_parameters 589
_refine_ls_number_reflns 8596
_refine_ls_number_restraints 26
_refine_ls_restrained_S_all 1.096
_refine_ls_R_factor_all 0.0380
_refine_ls_R_factor_gt 0.0360
_refine_ls_shift/su_max 0.001
_refine_ls_shift/su_mean 0.000
_refine_ls_structure_factor_coef Fsqd
_refine_ls_weighting_details
;
calc w=1/[\s^2^(Fo^2^)+(0.0607P)^2^+3.5736P] where P=(Fo^2^+2Fc^2^)/3
;
_refine_ls_weighting_scheme calc
_refine_ls_wR_factor_gt 0.1071
_refine_ls_wR_factor_ref 0.1080
_reflns_number_gt 8090
_reflns_number_total 8596
_reflns_threshold_expression >2sigma(I)
_cod_data_source_file om300621x_si_003.cif
_cod_data_source_block 8
_cod_original_cell_volume 2439.04(15)
_cod_original_formula_sum 'C55.25 H45.50 Cl0.50 N3 O3 P2 Ru'
_cod_database_code 4079265

loop_
_space_group_symop_id
_space_group_symop_operation_xyz
1 'x, y, z'
2 '-x, -y, -z'

loop_
_atom_site_label
_atom_site_type_symbol
_atom_site_fract_x
_atom_site_fract_y
_atom_site_fract_z
_atom_site_U_iso_or_equiv
_atom_site_adp_type
_atom_site_occupancy
_atom_site_symmetry_multiplicity
_atom_site_calc_flag
_atom_site_refinement_flags
_atom_site_disorder_assembly
_atom_site_disorder_group
Ru1 Ru 0.169952(17) 0.151425(17) 0.268368(12) 0.01892(8) Uani 1 1 d . . .
P1 P 0.16347(6) 0.24805(6) 0.40174(4) 0.01991(15) Uani 1 1 d . . .
P2 P 0.23001(6) 0.56148(6) 0.84193(5) 0.02214(16) Uani 1 1 d . . .
O1 O 0.41602(19) 0.3085(2) 0.29046(16) 0.0395(6) Uani 1 1 d . . .
O2 O -0.00424(17) 0.04376(17) 0.25861(12) 0.0226(4) Uani 1 1 d . . .
N1 N 0.1414(2) 0.0443(2) 0.14258(15) 0.0215(5) Uani 1 1 d . . .
N2 N 0.0906(2) 0.3188(2) 0.18621(17) 0.0298(6) Uani 1 1 d . . .
N3 N 0.2671(3) -0.0238(3) 0.3223(2) 0.0488(8) Uani 1 1 d . . .
C1 C 0.3210(3) 0.2473(3) 0.27976(19) 0.0260(6) Uani 1 1 d . . .
C2 C 0.1161(2) 0.2582(2) 0.21728(17) 0.0218(6) Uani 1 1 d . . .
C3 C 0.2263(3) 0.0366(3) 0.3064(2) 0.0309(7) Uani 1 1 d . . .
C4 C -0.0442(2) -0.0299(2) 0.18686(17) 0.0202(6) Uani 1 1 d . . .
C5 C -0.1591(3) -0.1051(2) 0.16697(18) 0.0233(6) Uani 1 1 d . . .
H5 H -0.2114 -0.1019 0.2064 0.028 Uiso 1 1 calc R . .
C6 C -0.1985(3) -0.1852(3) 0.09003(19) 0.0274(6) Uani 1 1 d . . .
H6 H -0.2770 -0.2354 0.0788 0.033 Uiso 1 1 calc R . .
C7 C -0.1267(3) -0.1932(3) 0.03035(19) 0.0275(6) Uani 1 1 d . . .
H7 H -0.1546 -0.2492 -0.0210 0.033 Uiso 1 1 calc R . .
C8 C -0.0106(3) -0.1166(2) 0.04668(18) 0.0229(6) Uani 1 1 d . . .
C9 C 0.0684(3) -0.1145(3) -0.01211(19) 0.0277(6) Uani 1 1 d . . .
H9 H 0.0454 -0.1680 -0.0647 0.033 Uiso 1 1 calc R . .
C10 C 0.1771(3) -0.0355(3) 0.00696(19) 0.0283(7) Uani 1 1 d . . .
H10 H 0.2301 -0.0337 -0.0327 0.034 Uiso 1 1 calc R . .
C11 C 0.2124(3) 0.0443(3) 0.08528(19) 0.0259(6) Uani 1 1 d . . .
C12 C 0.0298(2) -0.0352(2) 0.12404(18) 0.0205(6) Uani 1 1 d . . .
C13 C 0.3320(3) 0.1328(3) 0.1030(2) 0.0393(8) Uani 1 1 d . . .
H13C H 0.3756 0.1223 0.1497 0.059 Uiso 1 1 calc R . .
H13A H 0.3279 0.2075 0.1179 0.059 Uiso 1 1 calc R . .
H13B H 0.3708 0.1263 0.0528 0.059 Uiso 1 1 calc R . .
C14 C 0.2077(3) 0.2003(2) 0.49037(18) 0.0246(6) Uani 1 1 d . . .
C15 C 0.3132(3) 0.1879(3) 0.4925(2) 0.0306(7) Uani 1 1 d . . .
H15 H 0.3546 0.1952 0.4456 0.037 Uiso 1 1 calc R . .
C16 C 0.3589(3) 0.1650(3) 0.5621(2) 0.0355(7) Uani 1 1 d . . .
H16 H 0.4317 0.1576 0.5631 0.043 Uiso 1 1 calc R . .
C17 C 0.2982(3) 0.1532(3) 0.6298(2) 0.0367(8) Uani 1 1 d . . .
H17 H 0.3296 0.1382 0.6778 0.044 Uiso 1 1 calc R . .
C18 C 0.1923(4) 0.1629(3) 0.6279(2) 0.0387(8) Uani 1 1 d . . .
H18 H 0.1497 0.1526 0.6740 0.046 Uiso 1 1 calc R . .
C19 C 0.1476(3) 0.1879(3) 0.5587(2) 0.0330(7) Uani 1 1 d . . .
H19 H 0.0754 0.1966 0.5583 0.040 Uiso 1 1 calc R . .
C20 C 0.0197(3) 0.2454(3) 0.41863(17) 0.0235(6) Uani 1 1 d . . .
C21 C -0.0653(3) 0.1440(3) 0.4241(2) 0.0302(7) Uani 1 1 d . . .
H21 H -0.0488 0.0776 0.4167 0.036 Uiso 1 1 calc R . .
C22 C -0.1737(3) 0.1407(3) 0.4404(2) 0.0408(9) Uani 1 1 d . . .
H22 H -0.2306 0.0725 0.4464 0.049 Uiso 1 1 calc R . .
C23 C -0.1996(3) 0.2358(3) 0.4479(2) 0.0439(9) Uani 1 1 d . . .
H23 H -0.2743 0.2327 0.4588 0.053 Uiso 1 1 calc R . .
C24 C -0.1177(3) 0.3351(3) 0.4397(2) 0.0387(8) Uani 1 1 d . . .
H24 H -0.1365 0.3999 0.4436 0.046 Uiso 1 1 calc R . .
C25 C -0.0074(3) 0.3407(3) 0.4258(2) 0.0291(7) Uani 1 1 d . . .
H25 H 0.0495 0.4097 0.4211 0.035 Uiso 1 1 calc R . .
C26 C 0.2546(2) 0.3988(2) 0.43410(19) 0.0248(6) Uani 1 1 d . . .
C27 C 0.2692(3) 0.4673(3) 0.3779(2) 0.0339(7) Uani 1 1 d . . .
H27 H 0.2340 0.4354 0.3212 0.041 Uiso 1 1 calc R . .
C28 C 0.3348(3) 0.5819(3) 0.4039(3) 0.0415(9) Uani 1 1 d . . .
H28 H 0.3433 0.6281 0.3650 0.050 Uiso 1 1 calc R . .
C29 C 0.3874(3) 0.6290(3) 0.4852(3) 0.0434(9) Uani 1 1 d . . .
H29 H 0.4335 0.7071 0.5024 0.052 Uiso 1 1 calc R . .
C30 C 0.3732(4) 0.5627(3) 0.5417(3) 0.0572(12) Uani 1 1 d . . .
H30 H 0.4084 0.5953 0.5984 0.069 Uiso 1 1 calc R . .
C31 C 0.3074(4) 0.4481(3) 0.5163(2) 0.0478(10) Uani 1 1 d . . .
H31 H 0.2985 0.4027 0.5558 0.057 Uiso 1 1 calc R . .
C32 C 0.1107(3) 0.4493(3) 0.77356(19) 0.0252(6) Uani 1 1 d . . .
C33 C 0.0442(3) 0.4705(3) 0.7140(2) 0.0382(8) Uani 1 1 d . . .
H33 H 0.0628 0.5451 0.7075 0.046 Uiso 1 1 calc R . .
C34 C -0.0495(3) 0.3828(3) 0.6643(2) 0.0413(8) Uani 1 1 d . . .
H34 H -0.0947 0.3975 0.6234 0.050 Uiso 1 1 calc R . .
C35 C -0.0776(3) 0.2745(3) 0.6734(2) 0.0317(7) Uani 1 1 d . . .
H35 H -0.1420 0.2149 0.6389 0.038 Uiso 1 1 calc R . .
C36 C -0.0126(3) 0.2524(3) 0.7325(2) 0.0321(7) Uani 1 1 d . . .
H36 H -0.0326 0.1778 0.7391 0.039 Uiso 1 1 calc R . .
C37 C 0.0822(3) 0.3390(3) 0.7824(2) 0.0306(7) Uani 1 1 d . . .
H37 H 0.1277 0.3234 0.8225 0.037 Uiso 1 1 calc R . .
C38 C 0.3548(3) 0.5237(3) 0.8390(2) 0.0256(6) Uani 1 1 d . . .
C39 C 0.3681(3) 0.4564(3) 0.7661(2) 0.0388(8) Uani 1 1 d . . .
H39 H 0.3081 0.4240 0.7200 0.047 Uiso 1 1 calc R . .
C40 C 0.4695(4) 0.4370(4) 0.7610(3) 0.0543(11) Uani 1 1 d . . .
H40 H 0.4794 0.3918 0.7110 0.065 Uiso 1 1 calc R . .
C41 C 0.5560(3) 0.4831(4) 0.8285(3) 0.0533(11) Uani 1 1 d . . .
H41 H 0.6253 0.4692 0.8248 0.064 Uiso 1 1 calc R . .
C42 C 0.5427(3) 0.5491(4) 0.9013(3) 0.0458(9) Uani 1 1 d . . .
H42 H 0.6024 0.5803 0.9476 0.055 Uiso 1 1 calc R . .
C43 C 0.4417(3) 0.5699(3) 0.9069(2) 0.0365(8) Uani 1 1 d . . .
H43 H 0.4322 0.6154 0.9569 0.044 Uiso 1 1 calc R . .
C44 C 0.1987(3) 0.5827(3) 0.94867(19) 0.0270(6) Uani 1 1 d U . .
C45 C 0.2032(6) 0.6850(4) 0.9931(3) 0.0679(15) Uani 1 1 d U . .
H45 H 0.2241 0.7476 0.9681 0.082 Uiso 1 1 calc R . .
C46 C 0.1772(7) 0.6965(5) 1.0745(3) 0.090(2) Uani 1 1 d U . .
H46 H 0.1784 0.7671 1.1048 0.108 Uiso 1 1 calc R . .
C47 C 0.1498(4) 0.6087(4) 1.1122(2) 0.0565(11) Uani 1 1 d U . .
H47 H 0.1337 0.6187 1.1687 0.068 Uiso 1 1 calc R . .
C48 C 0.1456(4) 0.5082(4) 1.0695(2) 0.0472(9) Uani 1 1 d U . .
H48 H 0.1273 0.4469 1.0957 0.057 Uiso 1 1 calc R . .
C49 C 0.1680(4) 0.4938(3) 0.9868(2) 0.0462(9) Uani 1 1 d U . .
H49 H 0.1622 0.4217 0.9561 0.055 Uiso 1 1 calc R . .
C50 C 0.2618(3) 0.6895(2) 0.80759(18) 0.0236(6) Uani 1 1 d . . .
C51 C 0.3679(3) 0.7389(3) 0.7812(2) 0.0306(7) Uani 1 1 d . . .
H51 H 0.4239 0.7055 0.7817 0.037 Uiso 1 1 calc R . .
C52 C 0.3915(3) 0.8371(3) 0.7542(3) 0.0416(9) Uani 1 1 d . . .
H52 H 0.4639 0.8716 0.7362 0.050 Uiso 1 1 calc R . .
C53 C 0.3090(3) 0.8853(3) 0.7535(2) 0.0397(8) Uani 1 1 d . . .
H53 H 0.3257 0.9532 0.7354 0.048 Uiso 1 1 calc R . .
C54 C 0.2030(3) 0.8354(3) 0.7789(2) 0.0336(7) Uani 1 1 d . . .
H54 H 0.1468 0.8684 0.7775 0.040 Uiso 1 1 calc R . .
C55 C 0.1788(3) 0.7378(3) 0.8062(2) 0.0280(6) Uani 1 1 d . . .
H55 H 0.1061 0.7036 0.8240 0.034 Uiso 1 1 calc R . .
C56 C 0.4237(19) 0.8757(16) 0.1610(11) 0.069(5) Uiso 0.25 1 d PD . .
Cl1 Cl 0.4542(6) 0.9108(5) 0.0659(4) 0.0853(16) Uiso 0.25 1 d PD . .
Cl2 Cl 0.4722(7) 0.7692(7) 0.1665(5) 0.107(2) Uiso 0.25 1 d PD . .
O3 O 0.4924(8) 1.0240(8) 0.4147(6) 0.091(2) Uiso 0.50 1 d P A 2
O4 O 0.4103(10) 0.9178(9) 0.4324(7) 0.116(3) Uiso 0.50 1 d P B 1

loop_
_atom_site_aniso_label
_atom_site_aniso_U_11
_atom_site_aniso_U_22
_atom_site_aniso_U_33
_atom_site_aniso_U_23
_atom_site_aniso_U_13
_atom_site_aniso_U_12
Ru1 0.01698(12) 0.02079(13) 0.01585(12) 0.00156(8) -0.00089(8) 0.00538(9)
P1 0.0193(3) 0.0210(3) 0.0153(3) 0.0021(3) -0.0004(3) 0.0043(3)
P2 0.0226(4) 0.0256(4) 0.0208(4) 0.0073(3) 0.0046(3) 0.0110(3)
O1 0.0183(12) 0.0452(14) 0.0384(13) -0.0061(11) 0.0043(10) 0.0013(10)
O2 0.0218(10) 0.0237(10) 0.0160(9) 0.0014(8) 0.0019(8) 0.0031(8)
N1 0.0212(12) 0.0232(12) 0.0188(12) 0.0022(9) -0.0011(9) 0.0089(10)
N2 0.0304(14) 0.0320(14) 0.0264(13) 0.0089(11) 0.0016(11) 0.0104(12)
N3 0.0460(19) 0.0339(16) 0.064(2) 0.0110(15) -0.0159(16) 0.0156(15)
C1 0.0247(16) 0.0308(16) 0.0218(15) 0.0002(12) 0.0034(12) 0.0128(14)
C2 0.0195(14) 0.0256(15) 0.0167(13) 0.0022(11) 0.0031(11) 0.0057(12)
C3 0.0289(16) 0.0249(16) 0.0308(17) 0.0028(13) -0.0066(13) 0.0042(13)
C4 0.0229(14) 0.0196(13) 0.0179(13) 0.0052(11) -0.0013(11) 0.0080(11)
C5 0.0225(14) 0.0247(15) 0.0216(14) 0.0083(12) 0.0016(11) 0.0063(12)
C6 0.0244(15) 0.0240(15) 0.0267(16) 0.0046(12) -0.0039(12) 0.0026(12)
C7 0.0309(16) 0.0229(15) 0.0225(15) -0.0015(12) -0.0046(12) 0.0077(13)
C8 0.0273(15) 0.0239(14) 0.0186(14) 0.0019(11) -0.0019(11) 0.0134(12)
C9 0.0336(17) 0.0292(16) 0.0204(14) -0.0010(12) -0.0010(12) 0.0164(14)
C10 0.0288(16) 0.0354(17) 0.0231(15) 0.0027(13) 0.0043(12) 0.0170(14)
C11 0.0228(15) 0.0325(16) 0.0224(15) 0.0042(12) 0.0022(12) 0.0119(13)
C12 0.0208(14) 0.0214(14) 0.0202(14) 0.0045(11) -0.0010(11) 0.0097(11)
C13 0.0268(17) 0.051(2) 0.0273(17) -0.0018(15) 0.0083(14) 0.0055(16)
C14 0.0289(16) 0.0237(15) 0.0177(14) 0.0036(11) -0.0013(12) 0.0072(12)
C15 0.0274(16) 0.0366(17) 0.0242(15) 0.0098(13) 0.0008(12) 0.0070(14)
C16 0.0327(18) 0.0404(19) 0.0339(18) 0.0113(15) -0.0025(14) 0.0138(15)
C17 0.054(2) 0.0374(18) 0.0238(16) 0.0109(14) -0.0006(15) 0.0217(17)
C18 0.060(2) 0.047(2) 0.0215(16) 0.0118(14) 0.0119(15) 0.0307(19)
C19 0.0422(19) 0.0392(18) 0.0242(16) 0.0076(13) 0.0079(14) 0.0226(16)
C20 0.0218(14) 0.0282(15) 0.0155(13) 0.0002(11) 0.0009(11) 0.0064(12)
C21 0.0294(16) 0.0281(16) 0.0248(15) -0.0007(12) 0.0055(13) 0.0046(13)
C22 0.0278(17) 0.0380(19) 0.0390(19) -0.0045(15) 0.0104(15) -0.0014(15)
C23 0.0236(17) 0.049(2) 0.048(2) -0.0072(17) 0.0088(15) 0.0097(16)
C24 0.0315(18) 0.0394(19) 0.041(2) -0.0048(15) 0.0014(15) 0.0165(16)
C25 0.0267(16) 0.0297(16) 0.0271(16) 0.0028(13) 0.0017(13) 0.0085(13)
C26 0.0183(14) 0.0239(15) 0.0263(15) 0.0004(12) 0.0006(12) 0.0046(12)
C27 0.0385(19) 0.0274(16) 0.0292(17) 0.0034(13) 0.0076(14) 0.0062(14)
C28 0.043(2) 0.0261(17) 0.051(2) 0.0074(15) 0.0195(17) 0.0067(15)
C29 0.0236(17) 0.0254(17) 0.067(3) -0.0062(17) 0.0024(16) 0.0022(13)
C30 0.059(3) 0.035(2) 0.056(3) -0.0109(18) -0.028(2) 0.0084(19)
C31 0.058(2) 0.0318(19) 0.038(2) -0.0016(15) -0.0199(18) 0.0073(17)
C32 0.0226(15) 0.0294(16) 0.0236(15) 0.0058(12) 0.0044(12) 0.0100(12)
C33 0.043(2) 0.0328(18) 0.0359(19) 0.0138(15) -0.0042(15) 0.0095(15)
C34 0.041(2) 0.042(2) 0.0360(19) 0.0134(16) -0.0087(16) 0.0103(16)
C35 0.0282(16) 0.0338(17) 0.0274(16) 0.0031(13) 0.0026(13) 0.0075(14)
C36 0.0344(18) 0.0290(16) 0.0336(17) 0.0093(13) 0.0051(14) 0.0116(14)
C37 0.0310(17) 0.0318(17) 0.0309(17) 0.0103(13) 0.0018(13) 0.0126(14)
C38 0.0241(15) 0.0282(15) 0.0288(16) 0.0110(12) 0.0059(12) 0.0122(13)
C39 0.0308(18) 0.047(2) 0.0362(19) 0.0001(15) 0.0048(15) 0.0169(16)
C40 0.040(2) 0.062(3) 0.060(3) -0.005(2) 0.0120(19) 0.027(2)
C41 0.032(2) 0.062(3) 0.073(3) 0.011(2) 0.0072(19) 0.0292(19)
C42 0.0314(19) 0.059(2) 0.050(2) 0.0112(19) -0.0045(16) 0.0219(18)
C43 0.0354(18) 0.0427(19) 0.0329(18) 0.0065(15) 0.0003(14) 0.0185(16)
C44 0.0260(15) 0.0359(16) 0.0229(15) 0.0102(12) 0.0059(12) 0.0143(13)
C45 0.139(5) 0.055(2) 0.039(2) 0.0249(19) 0.038(3) 0.060(3)
C46 0.183(6) 0.084(3) 0.048(3) 0.027(2) 0.055(3) 0.092(4)
C47 0.079(3) 0.090(3) 0.0297(19) 0.0276(19) 0.026(2) 0.056(3)
C48 0.049(2) 0.058(2) 0.0348(19) 0.0259(17) 0.0087(17) 0.0119(19)
C49 0.072(3) 0.0357(18) 0.0286(17) 0.0114(15) 0.0100(18) 0.0149(19)
C50 0.0263(15) 0.0254(15) 0.0195(14) 0.0067(11) 0.0028(11) 0.0094(12)
C51 0.0238(16) 0.0373(18) 0.0348(17) 0.0145(14) 0.0045(13) 0.0132(14)
C52 0.0289(18) 0.046(2) 0.054(2) 0.0278(18) 0.0099(16) 0.0096(16)
C53 0.042(2) 0.0329(18) 0.047(2) 0.0207(16) 0.0017(16) 0.0123(16)
C54 0.0361(18) 0.0358(18) 0.0352(18) 0.0101(14) 0.0028(14) 0.0203(15)
C55 0.0263(16) 0.0342(17) 0.0284(16) 0.0090(13) 0.0075(12) 0.0157(13)

loop_
_atom_type_symbol
_atom_type_description
_atom_type_scat_dispersion_real
_atom_type_scat_dispersion_imag
_atom_type_scat_source
C C 0.0181 0.0091 'International Tables Vol C Tables 4.2.6.8 and 6.1.1.4'
H H 0.0000 0.0000 'International Tables Vol C Tables 4.2.6.8 and 6.1.1.4'
N N 0.0311 0.0180 'International Tables Vol C Tables 4.2.6.8 and 6.1.1.4'
O O 0.0492 0.0322 'International Tables Vol C Tables 4.2.6.8 and 6.1.1.4'
P P 0.2955 0.4335 'International Tables Vol C Tables 4.2.6.8 and 6.1.1.4'
Ru Ru 0.0552 3.2960 'International Tables Vol C Tables 4.2.6.8 and 6.1.1.4'
Cl Cl 0.3639 0.7018 'International Tables Vol C Tables 4.2.6.8 and 6.1.1.4'

loop_
_geom_angle_atom_site_label_1
_geom_angle_atom_site_label_2
_geom_angle_atom_site_label_3
_geom_angle
O1 C1 Ru1 177.2(3)
O2 Ru1 P1 91.18(6)
O2 Ru1 N1 78.14(8)
O2 C4 C5 122.8(3)
O2 C4 C12 120.1(3)
N1 Ru1 P1 169.24(7)
N1 C11 C10 121.6(3)
N1 C11 C13 119.2(3)
N1 C12 C4 116.5(2)
N1 C12 C8 122.4(3)
N2 C2 Ru1 176.4(3)
N3 C3 Ru1 172.5(3)
C1 Ru1 P1 87.19(9)
C1 Ru1 O2 178.36(10)
C1 Ru1 N1 103.49(11)
C1 Ru1 C2 91.15(13)
C1 Ru1 C3 88.53(13)
C2 Ru1 P1 90.08(8)
C2 Ru1 O2 88.74(10)
C2 Ru1 N1 88.46(10)
C2 Ru1 C3 173.69(12)
C3 Ru1 P1 96.20(9)
C3 Ru1 O2 91.77(11)
C3 Ru1 N1 85.48(11)
C4 O2 Ru1 114.32(17)
C4 C5 H5 119.3
C4 C5 C6 121.3(3)
C5 C4 C12 117.1(3)
C5 C6 H6 119.1
C6 C5 H5 119.3
C6 C7 H7 120.6
C6 C7 C8 118.8(3)
C7 C6 C5 121.8(3)
C7 C6 H6 119.1
C7 C8 C12 119.7(3)
C8 C7 H7 120.6
C8 C9 H9 120.2
C8 C12 C4 121.1(3)
C9 C8 C7 123.1(3)
C9 C8 C12 117.1(3)
C9 C10 H10 119.7
C9 C10 C11 120.7(3)
C10 C9 C8 119.6(3)
C10 C9 H9 120.2
C10 C11 C13 119.1(3)
C11 N1 Ru1 130.5(2)
C11 N1 C12 118.5(2)
C11 C10 H10 119.7
C11 C13 H13C 109.5
C11 C13 H13A 109.5
C11 C13 H13B 109.5
C12 N1 Ru1 110.94(18)
H13C C13 H13A 109.5
H13C C13 H13B 109.5
H13A C13 H13B 109.5
C14 P1 Ru1 117.03(10)
C14 P1 C26 100.01(14)
C14 C15 H15 119.6
C14 C19 C18 120.4(3)
C14 C19 H19 119.8
C15 C14 P1 117.4(2)
C15 C14 C19 118.9(3)
C15 C16 H16 120.2
C16 C15 C14 120.8(3)
C16 C15 H15 119.6
C16 C17 H17 119.9
C17 C16 C15 119.6(3)
C17 C16 H16 120.2
C17 C18 H18 120.0
C17 C18 C19 120.0(3)
C18 C17 C16 120.2(3)
C18 C17 H17 119.9
C18 C19 H19 119.8
C19 C14 P1 123.3(2)
C19 C18 H18 120.0
C20 P1 Ru1 113.19(9)
C20 P1 C14 103.91(14)
C20 P1 C26 103.18(14)
C20 C21 H21 120.1
C20 C25 H25 119.9
C21 C20 P1 118.6(2)
C21 C22 H22 119.8
C22 C21 C20 119.8(3)
C22 C21 H21 120.1
C22 C23 H23 119.8
C23 C22 C21 120.3(3)
C23 C22 H22 119.8
C23 C24 H24 120.0
C23 C24 C25 120.0(3)
C24 C23 C22 120.4(3)
C24 C23 H23 119.8
C24 C25 C20 120.1(3)
C24 C25 H25 119.9
C25 C20 P1 122.1(2)
C25 C20 C21 119.4(3)
C25 C24 H24 120.0
C26 P1 Ru1 117.48(10)
C26 C27 H27 119.7
C26 C27 C28 120.5(3)
C26 C31 C30 120.9(4)
C26 C31 H31 119.5
C27 C26 P1 121.1(2)
C27 C28 H28 119.8
C28 C27 H27 119.7
C28 C29 H29 120.1
C28 C29 C30 119.7(3)
C29 C28 C27 120.5(4)
C29 C28 H28 119.8
C29 C30 H30 119.9
C29 C30 C31 120.1(4)
C30 C29 H29 120.1
C30 C31 H31 119.5
C31 C26 P1 120.7(3)
C31 C26 C27 118.2(3)
C31 C30 H30 119.9
C32 P2 C38 108.78(14)
C32 P2 C44 110.69(15)
C32 C33 H33 120.1
C32 C37 H37 120.0
C33 C32 P2 121.2(3)
C33 C32 C37 119.4(3)
C33 C34 H34 119.7
C34 C33 C32 119.8(3)
C34 C33 H33 120.1
C34 C35 H35 120.0
C34 C35 C36 120.0(3)
C35 C34 C33 120.7(3)
C35 C34 H34 119.7
C35 C36 H36 119.9
C35 C36 C37 120.2(3)
C36 C35 H35 120.0
C36 C37 C32 120.0(3)
C36 C37 H37 120.0
C37 C32 P2 119.4(2)
C37 C36 H36 119.9
C38 P2 C44 108.20(14)
C38 C39 H39 120.2
C38 C43 C42 119.6(3)
C38 C43 H43 120.2
C39 C38 P2 119.7(3)
C39 C40 H40 119.9
C40 C39 C38 119.6(4)
C40 C39 H39 120.2
C40 C41 H41 119.8
C41 C40 C39 120.1(4)
C41 C40 H40 119.9
C41 C42 H42 120.0
C41 C42 C43 119.9(4)
C42 C41 C40 120.4(3)
C42 C41 H41 119.8
C42 C43 H43 120.2
C43 C38 P2 119.8(3)
C43 C38 C39 120.3(3)
C43 C42 H42 120.0
C44 C45 H45 120.3
C44 C45 C46 119.4(4)
C44 C49 C48 120.9(4)
C44 C49 H49 119.6
C45 C44 P2 121.7(3)
C45 C44 C49 118.7(3)
C45 C46 H46 119.3
C46 C45 H45 120.3
C46 C47 H47 120.1
C47 C46 C45 121.3(5)
C47 C46 H46 119.3
C47 C48 H48 120.1
C47 C48 C49 119.9(4)
C48 C47 C46 119.8(4)
C48 C47 H47 120.1
C48 C49 H49 119.6
C49 C44 P2 119.6(3)
C49 C48 H48 120.1
C50 P2 C32 110.35(14)
C50 P2 C38 108.88(14)
C50 P2 C44 109.88(14)
C50 C51 H51 120.3
C50 C55 H55 120.2
C51 C50 P2 119.8(2)
C51 C50 C55 120.4(3)
C51 C52 H52 120.0
C51 C52 C53 120.0(3)
C52 C51 C50 119.4(3)
C52 C51 H51 120.3
C52 C53 H53 119.7
C53 C52 H52 120.0
C53 C54 H54 120.0
C54 C53 C52 120.5(3)
C54 C53 H53 119.7
C54 C55 C50 119.7(3)
C54 C55 H55 120.2
C55 C50 P2 119.8(2)
C55 C54 C53 120.0(3)
C55 C54 H54 120.0
Cl2 C56 Cl1 106.9(10)

loop_
_geom_bond_atom_site_label_1
_geom_bond_atom_site_label_2
_geom_bond_distance
Ru1 P1 2.3134(7)
Ru1 O2 2.108(2)
Ru1 N1 2.176(2)
Ru1 C1 1.833(3)
Ru1 C2 2.054(3)
Ru1 C3 2.063(3)
P1 C14 1.833(3)
P1 C20 1.824(3)
P1 C26 1.838(3)
P2 C32 1.799(3)
P2 C38 1.801(3)
P2 C44 1.802(3)
P2 C50 1.794(3)
O1 C1 1.152(4)
O2 C4 1.303(3)
N1 C11 1.325(4)
N1 C12 1.384(4)
N2 C2 1.151(4)
N3 C3 1.147(4)
C4 C5 1.398(4)
C4 C12 1.428(4)
C5 H5 0.9500
C5 C6 1.401(4)
C6 H6 0.9500
C6 C7 1.375(5)
C7 H7 0.9500
C7 C8 1.413(4)
C8 C9 1.413(4)
C8 C12 1.414(4)
C9 H9 0.9500
C9 C10 1.356(5)
C10 H10 0.9500
C10 C11 1.415(4)
C11 C13 1.500(4)
C13 H13C 0.9800
C13 H13A 0.9800
C13 H13B 0.9800
C14 C15 1.387(5)
C14 C19 1.387(4)
C15 H15 0.9500
C15 C16 1.387(5)
C16 H16 0.9500
C16 C17 1.381(5)
C17 H17 0.9500
C17 C18 1.378(5)
C18 H18 0.9500
C18 C19 1.390(5)
C19 H19 0.9500
C20 C21 1.397(4)
C20 C25 1.392(4)
C21 H21 0.9500
C21 C22 1.384(5)
C22 H22 0.9500
C22 C23 1.379(6)
C23 H23 0.9500
C23 C24 1.376(6)
C24 H24 0.9500
C24 C25 1.389(5)
C25 H25 0.9500
C26 C27 1.389(5)
C26 C31 1.387(5)
C27 H27 0.9500
C27 C28 1.390(5)
C28 H28 0.9500
C28 C29 1.372(6)
C29 H29 0.9500
C29 C30 1.372(6)
C30 H30 0.9500
C30 C31 1.390(5)
C31 H31 0.9500
C32 C33 1.388(5)
C32 C37 1.399(4)
C33 H33 0.9500
C33 C34 1.385(5)
C34 H34 0.9500
C34 C35 1.376(5)
C35 H35 0.9500
C35 C36 1.377(5)
C36 H36 0.9500
C36 C37 1.387(5)
C37 H37 0.9500
C38 C39 1.389(5)
C38 C43 1.387(5)
C39 H39 0.9500
C39 C40 1.385(5)
C40 H40 0.9500
C40 C41 1.381(6)
C41 H41 0.9500
C41 C42 1.380(6)
C42 H42 0.9500
C42 C43 1.389(5)
C43 H43 0.9500
C44 C45 1.368(5)
C44 C49 1.378(5)
C45 H45 0.9500
C45 C46 1.383(6)
C46 H46 0.9500
C46 C47 1.362(7)
C47 H47 0.9500
C47 C48 1.340(6)
C48 H48 0.9500
C48 C49 1.388(5)
C49 H49 0.9500
C50 C51 1.389(4)
C50 C55 1.400(4)
C51 H51 0.9500
C51 C52 1.384(5)
C52 H52 0.9500
C52 C53 1.392(5)
C53 H53 0.9500
C53 C54 1.380(5)
C54 H54 0.9500
C54 C55 1.378(5)
C55 H55 0.9500
C56 Cl1 1.738(15)
C56 Cl2 1.725(15)
